data_7720744
loop_
_publ_author_name
'Bracho Pozsoni, Nestor'
'Donati, Chiara'
'Rigon, Laura'
'Bouye, Fatima Ali'
'Planckaert, Tom'
'Tzouras, Nikolaos V.'
'Van Hecke, Kristof'
'Gandin, Valentina'
'Scattolin, Thomas'
'Nolan, Steven P.'

_publ_section_title
;
 Gold(I)-indomethacin anticancer candidates with anti-breast cancer stem
 cell properties.
;
_journal_issue 15
_journal_name_full 'Dalton transactions (Cambridge, England : 2003)'
_journal_page_first 5960
_journal_page_last 5969
_journal_paper_doi 10.1039/d6dt00194g
_journal_volume 55
_journal_year 2026
_chemical_formula_moiety 'C30 H35 Au Cl N3 O4'
_chemical_formula_sum 'C30 H35 Au Cl N3 O4'
_chemical_formula_weight 734.02
_chemical_name_common '[Au(ItBu)Indomethacin]'
_space_group_crystal_system monoclinic
_space_group_IT_number 14
_space_group_name_Hall '-P 2yn'
_space_group_name_H-M_alt 'P 1 21/n 1'
_atom_sites_solution_hydrogens geom
_atom_sites_solution_primary dual
_audit_block_doi 10.5517/ccdc.csd.cc2kgdjz
_audit_creation_date 2024-07-02
_audit_creation_method
;
Olex2 1.5
(compiled 2024.01.12 svn.r2f8d729c for OlexSys, GUI svn.r6928)
;
_audit_update_record
;
2024-07-02 deposited with the CCDC.	2026-03-25 downloaded from the CCDC.
;
_cell_angle_alpha 90
_cell_angle_beta 107.990(2)
_cell_angle_gamma 90
_cell_formula_units_Z 4
_cell_length_a 16.0824(4)
_cell_length_b 10.9308(2)
_cell_length_c 17.8822(4)
_cell_measurement_reflns_used 19943
_cell_measurement_temperature 100(2)
_cell_measurement_theta_max 29.3760
_cell_measurement_theta_min 3.0180
_cell_volume 2989.89(12)
_computing_cell_refinement 'CrysAlisPro 1.171.42.49 (Rigaku OD, 2022)'
_computing_data_collection 'CrysAlisPro 1.171.42.49 (Rigaku OD, 2022)'
_computing_data_reduction 'CrysAlisPro 1.171.42.49 (Rigaku OD, 2022)'
_computing_molecular_graphics 'Olex2 1.5 (Dolomanov et al., 2009)'
_computing_publication_material 'Olex2 1.5 (Dolomanov et al., 2009)'
_computing_structure_refinement 'SHELXL 2018/3 (Sheldrick, 2015)'
_computing_structure_solution 'SHELXT  (Sheldrick, 2015)'
_diffrn_ambient_temperature 100(2)
_diffrn_detector_area_resol_mean 10.4839
_diffrn_detector_type Atlas
_diffrn_measured_fraction_theta_full 0.998
_diffrn_measured_fraction_theta_max 0.907
_diffrn_measurement_details
;
List of Runs (angles in degrees, time in seconds):

  # Type    Start    End  Width  t~exp~   \w     \q     \k     \f   Frames
#--------------------------------------------------------------------------
  1  \w    -70.00  51.00   1.00   22.00    --   10.17 -19.00 -90.00  121
  2  \w    -86.00  13.00   1.00   22.00    --  -11.42 -38.00-150.00   99
  3  \w    -42.00  21.00   1.00   22.00    --  -11.42 -77.00 120.00   63
  4  \w     37.00  62.00   1.00   22.00    --   10.17-178.00 150.00   25
  5  \w    -63.00  38.00   1.00   22.00    --   10.17 -57.00-180.00  101
;
_diffrn_measurement_device 'four-circle diffractometer'
_diffrn_measurement_device_type 'SuperNova, Dual, Cu at home/near, Atlas'
_diffrn_measurement_method '\w scans'
_diffrn_radiation_type MoK\a
_diffrn_radiation_wavelength 0.71073
_diffrn_reflns_av_R_equivalents 0.0299
_diffrn_reflns_av_unetI/netI 0.0269
_diffrn_reflns_Laue_measured_fraction_full 0.998
_diffrn_reflns_Laue_measured_fraction_max 0.907
_diffrn_reflns_limit_h_max 22
_diffrn_reflns_limit_h_min -22
_diffrn_reflns_limit_k_max 15
_diffrn_reflns_limit_k_min -14
_diffrn_reflns_limit_l_max 23
_diffrn_reflns_limit_l_min -24
_diffrn_reflns_number 34183
_diffrn_reflns_point_group_measured_fraction_full 0.998
_diffrn_reflns_point_group_measured_fraction_max 0.907
_diffrn_reflns_theta_full 25.242
_diffrn_reflns_theta_max 29.694
_diffrn_reflns_theta_min 2.663
_exptl_absorpt_coefficient_mu 5.048
_exptl_absorpt_correction_T_max 1.000
_exptl_absorpt_correction_T_min 0.683
_exptl_absorpt_correction_type gaussian
_exptl_absorpt_process_details
;
CrysAlisPro 1.171.42.49 (Rigaku Oxford Diffraction, 2022)
Numerical absorption correction based on gaussian integration over
a multifaceted crystal model
Empirical absorption correction using spherical harmonics,
implemented in SCALE3 ABSPACK scaling algorithm.
;
_exptl_crystal_colour 'clear light colourless'
_exptl_crystal_colour_lustre clear
_exptl_crystal_colour_modifier light
_exptl_crystal_colour_primary colourless
_exptl_crystal_density_diffrn 1.631
_exptl_crystal_description block
_exptl_crystal_F_000 1456
_exptl_crystal_recrystallization_method 'Dichloromethane in pentane'
_exptl_crystal_size_max 0.32
_exptl_crystal_size_mid 0.13
_exptl_crystal_size_min 0.06
_refine_diff_density_max 0.704
_refine_diff_density_min -0.829
_refine_diff_density_rms 0.090
_refine_ls_extinction_method none
_refine_ls_goodness_of_fit_ref 1.053
_refine_ls_hydrogen_treatment constr
_refine_ls_matrix_type full
_refine_ls_number_parameters 360
_refine_ls_number_reflns 7681
_refine_ls_number_restraints 0
_refine_ls_restrained_S_all 1.053
_refine_ls_R_factor_all 0.0263
_refine_ls_R_factor_gt 0.0213
_refine_ls_shift/su_max 0.003
_refine_ls_shift/su_mean 0.000
_refine_ls_structure_factor_coef Fsqd
_refine_ls_weighting_details 'w=1/[\s^2^(Fo^2^)+(0.0152P)^2^+1.8836P] where P=(Fo^2^+2Fc^2^)/3'
_refine_ls_weighting_scheme calc
_refine_ls_wR_factor_gt 0.0417
_refine_ls_wR_factor_ref 0.0435
_reflns_Friedel_coverage 0.000
_reflns_number_gt 6927
_reflns_number_total 7681
_reflns_threshold_expression 'I > 2\s(I)'
_cod_data_source_file d6dt00194g2.cif
_cod_data_source_block fa053
_cod_depositor_comments 'Adding full bibliography for 7720742--7720745.cif.'
_cod_database_code 7720744
_shelx_shelxl_version_number 2018/3
_shelx_space_group_comment
;
The symmetry employed for this shelxl refinement is uniquely defined
by the following loop, which should always be used as a source of
symmetry information in preference to the above space-group names.
They are only intended as comments.
;
_shelx_estimated_absorpt_t_max 0.752
_shelx_estimated_absorpt_t_min 0.295
_olex2_refinement_description
;
1. Fixed Uiso
 At 1.2 times of:
  All C(H) groups, All C(H,H) groups
 At 1.5 times of:
  All C(H,H,H) groups
2.a Secondary CH2 refined with riding coordinates:
 C2(H2A,H2B)
2.b Aromatic/amide H refined with riding coordinates:
 C18(H18), C9(H9), C21(H21), C19(H19), C22(H22), C15(H15), C7(H7), C6(H6),
 C16(H16)
2.c Idealised Me refined as rotating group:
 C26(H26A,H26B,H26C), C25(H25A,H25B,H25C), C30(H30A,H30B,H30C), C29(H29A,H29B,
 H29C), C11(H11A,H11B,H11C), C28(H28A,H28B,H28C), C24(H24A,H24B,H24C), C12(H12A,
 H12B,H12C)
;
_olex2_exptl_crystal_mounting_method 'mounted on a LithoLoop'
_olex2_submission_special_instructions 'No special instructions were received'
_oxdiff_exptl_absorpt_empirical_details
;
Empirical correction (ABSPACK) includes:
- Absorption correction using spherical harmonics
- Frame scaling
;

loop_
_space_group_symop_operation_xyz
'x, y, z'
'-x+1/2, y+1/2, -z+1/2'
'-x, -y, -z'
'x-1/2, -y-1/2, z-1/2'

loop_
_atom_site_label
_atom_site_type_symbol
_atom_site_fract_x
_atom_site_fract_y
_atom_site_fract_z
_atom_site_U_iso_or_equiv
_atom_site_adp_type
_atom_site_occupancy
_atom_site_site_symmetry_order
_atom_site_calc_flag
_atom_site_refinement_flags_posn
_atom_site_refinement_flags_adp
_atom_site_refinement_flags_occupancy
_atom_site_disorder_assembly
_atom_site_disorder_group
Au1 Au 0.19589(2) 0.43801(2) 0.60329(2) 0.01674(3) Uani 1 1 d . . . . .
Cl1 Cl 0.92227(4) 0.95853(5) 0.54274(4) 0.02586(12) Uani 1 1 d . . . . .
O1 O 0.23835(11) 0.46527(14) 0.50813(9) 0.0217(3) Uani 1 1 d . . . . .
O2 O 0.24614(11) 0.66840(14) 0.51799(9) 0.0231(3) Uani 1 1 d . . . . .
O4 O 0.48867(10) 0.97861(15) 0.39976(10) 0.0248(4) Uani 1 1 d . . . . .
N3 N 0.22516(11) 0.34819(16) 0.76637(10) 0.0163(4) Uani 1 1 d . . . . .
N2 N 0.08651(12) 0.36881(18) 0.70711(10) 0.0201(4) Uani 1 1 d . . . . .
O3 O 0.56128(11) 0.48682(16) 0.72109(9) 0.0290(4) Uani 1 1 d . . . . .
C20 C 0.16627(14) 0.3851(2) 0.69797(12) 0.0175(4) Uani 1 1 d . . . . .
N1 N 0.49550(11) 0.79943(16) 0.46651(10) 0.0171(4) Uani 1 1 d . . . . .
C1 C 0.26352(13) 0.57131(19) 0.49272(11) 0.0147(4) Uani 1 1 d . . . . .
C18 C 0.77452(14) 0.8243(2) 0.50323(12) 0.0187(4) Uani 1 1 d . . . . .
H18 H 0.811608 0.754925 0.509221 0.022 Uiso 1 1 calc R U . . .
C3 C 0.39556(14) 0.65127(19) 0.46142(11) 0.0156(4) Uani 1 1 d . . . . .
C13 C 0.53352(14) 0.90241(19) 0.44355(12) 0.0171(4) Uani 1 1 d . . . . .
C23 C 0.00000(14) 0.3923(2) 0.64562(13) 0.0256(5) Uani 1 1 d . . . . .
C10 C 0.46398(13) 0.64138(19) 0.53557(12) 0.0155(4) Uani 1 1 d . . . . .
C2 C 0.31905(14) 0.5668(2) 0.43675(12) 0.0175(4) Uani 1 1 d . . . . .
H2A H 0.340220 0.482108 0.434887 0.021 Uiso 1 1 calc R U . . .
H2B H 0.282097 0.588998 0.383116 0.021 Uiso 1 1 calc R U . . .
C9 C 0.47682(15) 0.5601(2) 0.59819(12) 0.0191(4) Uani 1 1 d . . . . .
H9 H 0.436088 0.496351 0.596421 0.023 Uiso 1 1 calc R U . . .
C21 C 0.18153(14) 0.3080(2) 0.81743(12) 0.0208(5) Uani 1 1 d . . . . .
H21 H 0.207753 0.276851 0.868957 0.025 Uiso 1 1 calc R U . . .
C19 C 0.68472(14) 0.8105(2) 0.48142(12) 0.0179(4) Uani 1 1 d . . . . .
H19 H 0.659786 0.730896 0.472817 0.022 Uiso 1 1 calc R U . . .
C22 C 0.09595(15) 0.3208(2) 0.78124(12) 0.0244(5) Uani 1 1 d . . . . .
H22 H 0.050120 0.300902 0.802226 0.029 Uiso 1 1 calc R U . . .
C27 C 0.32317(14) 0.3506(2) 0.78530(13) 0.0211(5) Uani 1 1 d . . . . .
C15 C 0.66727(14) 1.0289(2) 0.48451(12) 0.0179(4) Uani 1 1 d . . . . .
H15 H 0.630290 1.098621 0.477027 0.022 Uiso 1 1 calc R U . . .
C8 C 0.55007(15) 0.5742(2) 0.66287(13) 0.0210(5) Uani 1 1 d . . . . .
C5 C 0.52496(14) 0.73517(19) 0.53854(12) 0.0158(4) Uani 1 1 d . . . . .
C14 C 0.63064(14) 0.9126(2) 0.47199(12) 0.0169(4) Uani 1 1 d . . . . .
C26 C -0.00507(17) 0.5254(2) 0.62003(16) 0.0333(6) Uani 1 1 d . . . . .
H26A H 0.002714 0.578462 0.665871 0.050 Uiso 1 1 calc R U . . .
H26B H -0.062265 0.541348 0.581452 0.050 Uiso 1 1 calc R U . . .
H26C H 0.041087 0.542287 0.596264 0.050 Uiso 1 1 calc R U . . .
C7 C 0.60765(14) 0.6723(2) 0.66763(12) 0.0209(5) Uani 1 1 d . . . . .
H7 H 0.656047 0.682820 0.713739 0.025 Uiso 1 1 calc R U . . .
C4 C 0.41467(13) 0.74701(19) 0.42123(12) 0.0160(4) Uani 1 1 d . . . . .
C25 C -0.00888(17) 0.3060(3) 0.57653(15) 0.0369(6) Uani 1 1 d . . . . .
H25A H 0.036979 0.324170 0.552635 0.055 Uiso 1 1 calc R U . . .
H25B H -0.066349 0.317294 0.537332 0.055 Uiso 1 1 calc R U . . .
H25C H -0.002977 0.221238 0.595222 0.055 Uiso 1 1 calc R U . . .
C30 C 0.36426(15) 0.3034(2) 0.86892(12) 0.0242(5) Uani 1 1 d . . . . .
H30A H 0.348025 0.357402 0.905915 0.036 Uiso 1 1 calc R U . . .
H30B H 0.428023 0.302191 0.881367 0.036 Uiso 1 1 calc R U . . .
H30C H 0.343117 0.220449 0.873197 0.036 Uiso 1 1 calc R U . . .
C6 C 0.59482(14) 0.7541(2) 0.60583(12) 0.0183(4) Uani 1 1 d . . . . .
H6 H 0.633083 0.821620 0.609567 0.022 Uiso 1 1 calc R U . . .
C16 C 0.75703(15) 1.0442(2) 0.50774(13) 0.0191(5) Uani 1 1 d . . . . .
H16 H 0.782250 1.123525 0.517679 0.023 Uiso 1 1 calc R U . . .
C17 C 0.80936(14) 0.9410(2) 0.51618(12) 0.0181(4) Uani 1 1 d . . . . .
C29 C 0.35268(16) 0.4824(2) 0.77996(15) 0.0308(6) Uani 1 1 d . . . . .
H29A H 0.324600 0.513982 0.726834 0.046 Uiso 1 1 calc R U . . .
H29B H 0.416315 0.484547 0.791433 0.046 Uiso 1 1 calc R U . . .
H29C H 0.336016 0.533212 0.818184 0.046 Uiso 1 1 calc R U . . .
C11 C 0.36647(15) 0.7916(2) 0.34092(12) 0.0237(5) Uani 1 1 d . . . . .
H11A H 0.344173 0.874200 0.344338 0.035 Uiso 1 1 calc R U . . .
H11B H 0.317452 0.736567 0.316702 0.035 Uiso 1 1 calc R U . . .
H11C H 0.406034 0.793529 0.308821 0.035 Uiso 1 1 calc R U . . .
C28 C 0.35001(16) 0.2662(3) 0.72863(14) 0.0304(6) Uani 1 1 d . . . . .
H28A H 0.329880 0.182833 0.733516 0.046 Uiso 1 1 calc R U . . .
H28B H 0.413815 0.266509 0.741400 0.046 Uiso 1 1 calc R U . . .
H28C H 0.323546 0.295152 0.674609 0.046 Uiso 1 1 calc R U . . .
C24 C -0.07288(17) 0.3666(4) 0.68159(17) 0.0582(11) Uani 1 1 d . . . . .
H24A H -0.071795 0.279871 0.695839 0.087 Uiso 1 1 calc R U . . .
H24B H -0.129514 0.386355 0.643274 0.087 Uiso 1 1 calc R U . . .
H24C H -0.064095 0.416934 0.728737 0.087 Uiso 1 1 calc R U . . .
C12 C 0.64220(18) 0.4869(3) 0.78251(14) 0.0341(6) Uani 1 1 d . . . . .
H12A H 0.690427 0.485934 0.759830 0.051 Uiso 1 1 calc R U . . .
H12B H 0.645736 0.414219 0.815430 0.051 Uiso 1 1 calc R U . . .
H12C H 0.646276 0.560615 0.814640 0.051 Uiso 1 1 calc R U . . .

loop_
_atom_site_aniso_label
_atom_site_aniso_U_11
_atom_site_aniso_U_22
_atom_site_aniso_U_33
_atom_site_aniso_U_23
_atom_site_aniso_U_13
_atom_site_aniso_U_12
Au1 0.01758(5) 0.01784(5) 0.01680(5) 0.00173(3) 0.00824(3) -0.00241(3)
Cl1 0.0146(3) 0.0262(3) 0.0367(3) 0.0008(2) 0.0078(2) -0.0023(2)
O1 0.0311(9) 0.0173(8) 0.0238(8) -0.0001(6) 0.0188(7) -0.0029(7)
O2 0.0312(9) 0.0171(8) 0.0275(8) -0.0019(6) 0.0186(7) 0.0001(7)
O4 0.0196(8) 0.0205(8) 0.0330(9) 0.0068(7) 0.0061(7) 0.0019(7)
N3 0.0143(9) 0.0185(9) 0.0159(8) 0.0010(7) 0.0044(7) -0.0008(7)
N2 0.0140(9) 0.0301(11) 0.0160(9) 0.0048(8) 0.0046(7) -0.0043(8)
O3 0.0314(10) 0.0342(10) 0.0198(8) 0.0096(7) 0.0055(7) 0.0028(8)
C20 0.0178(11) 0.0198(11) 0.0153(10) 0.0000(8) 0.0056(8) -0.0039(9)
N1 0.0148(9) 0.0188(9) 0.0175(8) 0.0007(7) 0.0049(7) -0.0009(7)
C1 0.0127(10) 0.0180(10) 0.0124(9) 0.0018(8) 0.0025(8) -0.0010(8)
C18 0.0191(11) 0.0171(11) 0.0225(11) 0.0006(8) 0.0104(9) 0.0018(9)
C3 0.0153(10) 0.0176(10) 0.0161(10) -0.0013(8) 0.0080(8) 0.0013(9)
C13 0.0167(11) 0.0151(10) 0.0215(10) -0.0010(8) 0.0087(9) -0.0012(9)
C23 0.0129(11) 0.0423(14) 0.0193(11) 0.0094(10) 0.0016(9) -0.0067(10)
C10 0.0150(10) 0.0170(10) 0.0180(10) -0.0004(8) 0.0100(8) 0.0016(8)
C2 0.0187(11) 0.0198(11) 0.0168(10) -0.0035(8) 0.0097(8) -0.0029(9)
C9 0.0193(11) 0.0203(11) 0.0210(11) -0.0006(9) 0.0112(9) 0.0008(9)
C21 0.0199(11) 0.0272(12) 0.0158(10) 0.0023(9) 0.0064(8) -0.0040(10)
C19 0.0199(11) 0.0157(10) 0.0205(10) -0.0019(8) 0.0097(9) -0.0019(9)
C22 0.0200(11) 0.0360(14) 0.0181(10) 0.0043(10) 0.0073(9) -0.0062(10)
C27 0.0144(11) 0.0263(12) 0.0218(11) 0.0010(9) 0.0046(9) -0.0011(9)
C15 0.0195(11) 0.0164(10) 0.0202(10) 0.0009(8) 0.0096(9) 0.0009(9)
C8 0.0241(12) 0.0247(12) 0.0174(10) 0.0013(9) 0.0111(9) 0.0063(10)
C5 0.0155(10) 0.0170(10) 0.0175(10) 0.0000(8) 0.0087(8) 0.0017(9)
C14 0.0159(10) 0.0197(11) 0.0175(10) 0.0002(8) 0.0086(8) -0.0008(9)
C26 0.0226(13) 0.0367(15) 0.0349(14) 0.0043(12) 0.0004(11) 0.0044(11)
C7 0.0187(11) 0.0276(12) 0.0169(10) -0.0033(9) 0.0062(8) 0.0044(10)
C4 0.0137(10) 0.0175(10) 0.0183(10) -0.0017(8) 0.0070(8) 0.0009(8)
C25 0.0293(14) 0.0406(16) 0.0311(13) 0.0006(12) -0.0048(11) -0.0144(12)
C30 0.0183(11) 0.0306(13) 0.0216(11) 0.0005(10) 0.0032(9) 0.0008(10)
C6 0.0147(10) 0.0211(11) 0.0208(10) -0.0033(9) 0.0081(8) 0.0012(9)
C16 0.0218(11) 0.0165(11) 0.0214(11) -0.0015(8) 0.0100(9) -0.0029(9)
C17 0.0145(10) 0.0239(11) 0.0178(10) -0.0003(9) 0.0075(8) -0.0032(9)
C29 0.0206(12) 0.0310(14) 0.0370(14) 0.0049(11) 0.0035(10) -0.0074(11)
C11 0.0240(12) 0.0250(12) 0.0201(11) 0.0038(9) 0.0041(9) -0.0047(10)
C28 0.0233(13) 0.0425(15) 0.0268(12) 0.0005(11) 0.0096(10) 0.0097(11)
C24 0.0159(13) 0.121(3) 0.0355(15) 0.0330(18) 0.0054(11) -0.0065(16)
C12 0.0412(16) 0.0365(15) 0.0195(12) 0.0069(11) 0.0020(11) 0.0069(13)

loop_
_atom_type_symbol
_atom_type_description
_atom_type_scat_dispersion_real
_atom_type_scat_dispersion_imag
_atom_type_scat_source
C C 0.0033 0.0016 'International Tables Vol C Tables 4.2.6.8 and 6.1.1.4'
H H 0.0000 0.0000 'International Tables Vol C Tables 4.2.6.8 and 6.1.1.4'
Au Au -2.0133 8.8022 'International Tables Vol C Tables 4.2.6.8 and 6.1.1.4'
Cl Cl 0.1484 0.1585 'International Tables Vol C Tables 4.2.6.8 and 6.1.1.4'
N N 0.0061 0.0033 'International Tables Vol C Tables 4.2.6.8 and 6.1.1.4'
O O 0.0106 0.0060 'International Tables Vol C Tables 4.2.6.8 and 6.1.1.4'

loop_
_exptl_crystal_face_index_h
_exptl_crystal_face_index_k
_exptl_crystal_face_index_l
_exptl_crystal_face_perp_dist
-15 -1 -12 0.0692
16 0 12 0.0498
5 -15 -5 0.1435
8 11 13 0.0602
17 1 -21 0.0098
-19 -1 19 0.0383

loop_
_geom_angle_atom_site_label_1
_geom_angle_atom_site_label_2
_geom_angle_atom_site_label_3
_geom_angle
_geom_angle_site_symmetry_1
_geom_angle_site_symmetry_3
_geom_angle_publ_flag
C20 Au1 O1 170.17(8) . . ?
C1 O1 Au1 121.25(13) . . ?
C20 N3 C21 109.54(18) . . ?
C20 N3 C27 126.01(18) . . ?
C21 N3 C27 124.44(17) . . ?
C20 N2 C23 125.85(17) . . ?
C20 N2 C22 109.65(18) . . ?
C22 N2 C23 124.42(18) . . ?
C8 O3 C12 117.2(2) . . ?
N3 C20 Au1 124.90(16) . . ?
N2 C20 Au1 128.93(15) . . ?
N2 C20 N3 105.99(17) . . ?
C13 N1 C5 127.73(18) . . ?
C13 N1 C4 124.16(17) . . ?
C5 N1 C4 107.97(17) . . ?
O1 C1 C2 113.32(18) . . ?
O2 C1 O1 125.6(2) . . ?
O2 C1 C2 121.08(18) . . ?
C19 C18 H18 120.6 . . ?
C19 C18 C17 118.8(2) . . ?
C17 C18 H18 120.6 . . ?
C10 C3 C2 123.42(18) . . ?
C4 C3 C10 108.14(18) . . ?
C4 C3 C2 128.44(19) . . ?
O4 C13 N1 120.9(2) . . ?
O4 C13 C14 121.3(2) . . ?
N1 C13 C14 117.78(18) . . ?
N2 C23 C26 109.56(19) . . ?
N2 C23 C25 108.7(2) . . ?
N2 C23 C24 108.51(18) . . ?
C26 C23 C25 111.4(2) . . ?
C26 C23 C24 109.1(2) . . ?
C25 C23 C24 109.6(2) . . ?
C9 C10 C3 131.9(2) . . ?
C9 C10 C5 120.34(19) . . ?
C5 C10 C3 107.75(18) . . ?
C1 C2 H2A 109.1 . . ?
C1 C2 H2B 109.1 . . ?
C3 C2 C1 112.34(17) . . ?
C3 C2 H2A 109.1 . . ?
C3 C2 H2B 109.1 . . ?
H2A C2 H2B 107.9 . . ?
C10 C9 H9 120.7 . . ?
C8 C9 C10 118.5(2) . . ?
C8 C9 H9 120.7 . . ?
N3 C21 H21 126.2 . . ?
C22 C21 N3 107.67(18) . . ?
C22 C21 H21 126.2 . . ?
C18 C19 H19 119.8 . . ?
C18 C19 C14 120.3(2) . . ?
C14 C19 H19 119.8 . . ?
N2 C22 H22 126.4 . . ?
C21 C22 N2 107.14(19) . . ?
C21 C22 H22 126.4 . . ?
N3 C27 C30 108.71(18) . . ?
N3 C27 C29 108.99(18) . . ?
N3 C27 C28 109.32(18) . . ?
C30 C27 C29 109.30(19) . . ?
C30 C27 C28 108.71(19) . . ?
C28 C27 C29 111.8(2) . . ?
C14 C15 H15 119.7 . . ?
C16 C15 H15 119.7 . . ?
C16 C15 C14 120.6(2) . . ?
O3 C8 C7 123.5(2) . . ?
C9 C8 O3 115.6(2) . . ?
C9 C8 C7 120.9(2) . . ?
C10 C5 N1 107.08(17) . . ?
C6 C5 N1 132.1(2) . . ?
C6 C5 C10 120.67(19) . . ?
C19 C14 C13 122.08(19) . . ?
C15 C14 C13 118.06(19) . . ?
C15 C14 C19 119.7(2) . . ?
C23 C26 H26A 109.5 . . ?
C23 C26 H26B 109.5 . . ?
C23 C26 H26C 109.5 . . ?
H26A C26 H26B 109.5 . . ?
H26A C26 H26C 109.5 . . ?
H26B C26 H26C 109.5 . . ?
C8 C7 H7 119.6 . . ?
C6 C7 C8 120.8(2) . . ?
C6 C7 H7 119.6 . . ?
N1 C4 C11 121.96(18) . . ?
C3 C4 N1 109.01(18) . . ?
C3 C4 C11 128.9(2) . . ?
C23 C25 H25A 109.5 . . ?
C23 C25 H25B 109.5 . . ?
C23 C25 H25C 109.5 . . ?
H25A C25 H25B 109.5 . . ?
H25A C25 H25C 109.5 . . ?
H25B C25 H25C 109.5 . . ?
C27 C30 H30A 109.5 . . ?
C27 C30 H30B 109.5 . . ?
C27 C30 H30C 109.5 . . ?
H30A C30 H30B 109.5 . . ?
H30A C30 H30C 109.5 . . ?
H30B C30 H30C 109.5 . . ?
C5 C6 C7 118.5(2) . . ?
C5 C6 H6 120.7 . . ?
C7 C6 H6 120.7 . . ?
C15 C16 H16 120.8 . . ?
C15 C16 C17 118.4(2) . . ?
C17 C16 H16 120.8 . . ?
C18 C17 Cl1 118.80(17) . . ?
C18 C17 C16 122.1(2) . . ?
C16 C17 Cl1 119.12(17) . . ?
C27 C29 H29A 109.5 . . ?
C27 C29 H29B 109.5 . . ?
C27 C29 H29C 109.5 . . ?
H29A C29 H29B 109.5 . . ?
H29A C29 H29C 109.5 . . ?
H29B C29 H29C 109.5 . . ?
C4 C11 H11A 109.5 . . ?
C4 C11 H11B 109.5 . . ?
C4 C11 H11C 109.5 . . ?
H11A C11 H11B 109.5 . . ?
H11A C11 H11C 109.5 . . ?
H11B C11 H11C 109.5 . . ?
C27 C28 H28A 109.5 . . ?
C27 C28 H28B 109.5 . . ?
C27 C28 H28C 109.5 . . ?
H28A C28 H28B 109.5 . . ?
H28A C28 H28C 109.5 . . ?
H28B C28 H28C 109.5 . . ?
C23 C24 H24A 109.5 . . ?
C23 C24 H24B 109.5 . . ?
C23 C24 H24C 109.5 . . ?
H24A C24 H24B 109.5 . . ?
H24A C24 H24C 109.5 . . ?
H24B C24 H24C 109.5 . . ?
O3 C12 H12A 109.5 . . ?
O3 C12 H12B 109.5 . . ?
O3 C12 H12C 109.5 . . ?
H12A C12 H12B 109.5 . . ?
H12A C12 H12C 109.5 . . ?
H12B C12 H12C 109.5 . . ?

loop_
_geom_bond_atom_site_label_1
_geom_bond_atom_site_label_2
_geom_bond_distance
_geom_bond_site_symmetry_2
_geom_bond_publ_flag
Au1 O1 2.0418(15) . ?
Au1 C20 1.981(2) . ?
Cl1 C17 1.740(2) . ?
O1 C1 1.285(2) . ?
O2 C1 1.219(2) . ?
O4 C13 1.216(3) . ?
N3 C20 1.357(3) . ?
N3 C21 1.384(3) . ?
N3 C27 1.507(3) . ?
N2 C20 1.354(3) . ?
N2 C23 1.505(3) . ?
N2 C22 1.390(3) . ?
O3 C8 1.383(3) . ?
O3 C12 1.420(3) . ?
N1 C13 1.402(3) . ?
N1 C5 1.414(3) . ?
N1 C4 1.423(3) . ?
C1 C2 1.534(3) . ?
C18 H18 0.9500 . ?
C18 C19 1.383(3) . ?
C18 C17 1.384(3) . ?
C3 C10 1.442(3) . ?
C3 C2 1.492(3) . ?
C3 C4 1.357(3) . ?
C13 C14 1.490(3) . ?
C23 C26 1.520(4) . ?
C23 C25 1.526(4) . ?
C23 C24 1.527(3) . ?
C10 C9 1.394(3) . ?
C10 C5 1.408(3) . ?
C2 H2A 0.9900 . ?
C2 H2B 0.9900 . ?
C9 H9 0.9500 . ?
C9 C8 1.381(3) . ?
C21 H21 0.9500 . ?
C21 C22 1.335(3) . ?
C19 H19 0.9500 . ?
C19 C14 1.393(3) . ?
C22 H22 0.9500 . ?
C27 C30 1.526(3) . ?
C27 C29 1.530(3) . ?
C27 C28 1.528(3) . ?
C15 H15 0.9500 . ?
C15 C14 1.391(3) . ?
C15 C16 1.384(3) . ?
C8 C7 1.402(3) . ?
C5 C6 1.385(3) . ?
C26 H26A 0.9800 . ?
C26 H26B 0.9800 . ?
C26 H26C 0.9800 . ?
C7 H7 0.9500 . ?
C7 C6 1.387(3) . ?
C4 C11 1.488(3) . ?
C25 H25A 0.9800 . ?
C25 H25B 0.9800 . ?
C25 H25C 0.9800 . ?
C30 H30A 0.9800 . ?
C30 H30B 0.9800 . ?
C30 H30C 0.9800 . ?
C6 H6 0.9500 . ?
C16 H16 0.9500 . ?
C16 C17 1.388(3) . ?
C29 H29A 0.9800 . ?
C29 H29B 0.9800 . ?
C29 H29C 0.9800 . ?
C11 H11A 0.9800 . ?
C11 H11B 0.9800 . ?
C11 H11C 0.9800 . ?
C28 H28A 0.9800 . ?
C28 H28B 0.9800 . ?
C28 H28C 0.9800 . ?
C24 H24A 0.9800 . ?
C24 H24B 0.9800 . ?
C24 H24C 0.9800 . ?
C12 H12A 0.9800 . ?
C12 H12B 0.9800 . ?
C12 H12C 0.9800 . ?

loop_
_geom_torsion_atom_site_label_1
_geom_torsion_atom_site_label_2
_geom_torsion_atom_site_label_3
_geom_torsion_atom_site_label_4
_geom_torsion
_geom_torsion_site_symmetry_1
_geom_torsion_site_symmetry_2
_geom_torsion_site_symmetry_3
_geom_torsion_site_symmetry_4
_geom_torsion_publ_flag
Au1 O1 C1 O2 -18.9(3) . . . . ?
Au1 O1 C1 C2 161.73(13) . . . . ?
O1 C1 C2 C3 -137.87(19) . . . . ?
O2 C1 C2 C3 42.7(3) . . . . ?
O4 C13 C14 C19 -142.6(2) . . . . ?
O4 C13 C14 C15 33.3(3) . . . . ?
N3 C21 C22 N2 0.3(3) . . . . ?
O3 C8 C7 C6 177.3(2) . . . . ?
C20 N3 C21 C22 -0.5(3) . . . . ?
C20 N3 C27 C30 178.9(2) . . . . ?
C20 N3 C27 C29 59.8(3) . . . . ?
C20 N3 C27 C28 -62.6(3) . . . . ?
C20 N2 C23 C26 -59.0(3) . . . . ?
C20 N2 C23 C25 63.0(3) . . . . ?
C20 N2 C23 C24 -177.9(3) . . . . ?
C20 N2 C22 C21 0.1(3) . . . . ?
N1 C13 C14 C19 35.0(3) . . . . ?
N1 C13 C14 C15 -149.07(19) . . . . ?
N1 C5 C6 C7 -179.0(2) . . . . ?
C18 C19 C14 C13 175.94(19) . . . . ?
C18 C19 C14 C15 0.1(3) . . . . ?
C3 C10 C9 C8 -179.8(2) . . . . ?
C3 C10 C5 N1 -1.5(2) . . . . ?
C3 C10 C5 C6 175.07(19) . . . . ?
C13 N1 C5 C10 177.91(19) . . . . ?
C13 N1 C5 C6 1.9(4) . . . . ?
C13 N1 C4 C3 -178.06(19) . . . . ?
C13 N1 C4 C11 5.4(3) . . . . ?
C23 N2 C20 Au1 -2.2(3) . . . . ?
C23 N2 C20 N3 -177.5(2) . . . . ?
C23 N2 C22 C21 177.2(2) . . . . ?
C10 C3 C2 C1 61.0(3) . . . . ?
C10 C3 C4 N1 1.2(2) . . . . ?
C10 C3 C4 C11 177.4(2) . . . . ?
C10 C9 C8 O3 -176.76(19) . . . . ?
C10 C9 C8 C7 3.7(3) . . . . ?
C10 C5 C6 C7 5.5(3) . . . . ?
C2 C3 C10 C9 -0.2(4) . . . . ?
C2 C3 C10 C5 179.73(19) . . . . ?
C2 C3 C4 N1 -178.32(19) . . . . ?
C2 C3 C4 C11 -2.1(4) . . . . ?
C9 C10 C5 N1 178.44(18) . . . . ?
C9 C10 C5 C6 -5.0(3) . . . . ?
C9 C8 C7 C6 -3.2(3) . . . . ?
C21 N3 C20 Au1 -174.91(16) . . . . ?
C21 N3 C20 N2 0.6(2) . . . . ?
C21 N3 C27 C30 -0.7(3) . . . . ?
C21 N3 C27 C29 -119.7(2) . . . . ?
C21 N3 C27 C28 117.9(2) . . . . ?
C19 C18 C17 Cl1 -179.41(16) . . . . ?
C19 C18 C17 C16 -0.2(3) . . . . ?
C22 N2 C20 Au1 174.83(17) . . . . ?
C22 N2 C20 N3 -0.4(2) . . . . ?
C22 N2 C23 C26 124.4(2) . . . . ?
C22 N2 C23 C25 -113.7(2) . . . . ?
C22 N2 C23 C24 5.4(3) . . . . ?
C27 N3 C20 Au1 5.5(3) . . . . ?
C27 N3 C20 N2 -179.04(19) . . . . ?
C27 N3 C21 C22 179.1(2) . . . . ?
C15 C16 C17 Cl1 178.25(16) . . . . ?
C15 C16 C17 C18 -1.0(3) . . . . ?
C8 C7 C6 C5 -1.5(3) . . . . ?
C5 N1 C13 O4 -148.4(2) . . . . ?
C5 N1 C13 C14 34.0(3) . . . . ?
C5 N1 C4 C3 -2.2(2) . . . . ?
C5 N1 C4 C11 -178.68(19) . . . . ?
C5 C10 C9 C8 0.3(3) . . . . ?
C14 C15 C16 C17 1.7(3) . . . . ?
C4 N1 C13 O4 26.7(3) . . . . ?
C4 N1 C13 C14 -150.94(19) . . . . ?
C4 N1 C5 C10 2.2(2) . . . . ?
C4 N1 C5 C6 -173.8(2) . . . . ?
C4 C3 C10 C9 -179.8(2) . . . . ?
C4 C3 C10 C5 0.1(2) . . . . ?
C4 C3 C2 C1 -119.5(2) . . . . ?
C16 C15 C14 C13 -177.29(19) . . . . ?
C16 C15 C14 C19 -1.3(3) . . . . ?
C17 C18 C19 C14 0.6(3) . . . . ?
C12 O3 C8 C9 170.4(2) . . . . ?
C12 O3 C8 C7 -10.0(3) . . . . ?
